data_7218108
loop_
_publ_author_name
'Yang, Hui'
'Hu, Chun-Li'
'Song, Junling'
'Mao, Jianggao'

_publ_section_title
;
 \b-BaGa[B4O8(OH)](H2O) and Ba4Ga[B10O18(OH)5](H2O): New Barium
 Galloborates Featuring Unusual [B4O8(OH)]5- and [B10O18(OH)5]11- Clusters
;
_journal_name_full 'RSC Adv.'
_journal_paper_doi 10.1039/C4RA06564F
_journal_year 2014
_chemical_formula_sum 'B10 Ba4 Ga H7 O24'
_chemical_formula_weight 1118.24
_chemical_name_systematic
; 
 ? 
;
_space_group_IT_number 9
_symmetry_cell_setting monoclinic
_symmetry_space_group_name_Hall 'C -2yc'
_symmetry_space_group_name_H-M 'C 1 c 1'
_atom_sites_solution_hydrogens geom
_atom_sites_solution_primary direct
_atom_sites_solution_secondary difmap
_audit_creation_method SHELXL-97
_cell_angle_alpha 90.00
_cell_angle_beta 96.798(4)
_cell_angle_gamma 90.00
_cell_formula_units_Z 4
_cell_length_a 7.0097(3)
_cell_length_b 12.2089(5)
_cell_length_c 22.5507(9)
_cell_measurement_reflns_used 10849
_cell_measurement_temperature 293(2)
_cell_measurement_theta_max 29.5330
_cell_measurement_theta_min 3.3510
_cell_volume 1916.34(14)
_computing_structure_refinement 'SHELXL-97 (Sheldrick, 1997)'
_computing_structure_solution 'SHELXS-97 (Sheldrick, 1990)'
_diffrn_ambient_temperature 293(2)
_diffrn_measured_fraction_theta_full 0.993
_diffrn_measured_fraction_theta_max 0.993
_diffrn_measurement_device_type 'SuperNova, Dual, Cu at zero, Atlas'
_diffrn_radiation_monochromator graphite
_diffrn_radiation_source 'fine-focus sealed tube'
_diffrn_radiation_type MoK\a
_diffrn_radiation_wavelength 0.71073
_diffrn_reflns_av_R_equivalents 0.0506
_diffrn_reflns_av_sigmaI/netI 0.0431
_diffrn_reflns_limit_h_max 9
_diffrn_reflns_limit_h_min -9
_diffrn_reflns_limit_k_max 16
_diffrn_reflns_limit_k_min -15
_diffrn_reflns_limit_l_max 29
_diffrn_reflns_limit_l_min -29
_diffrn_reflns_number 16301
_diffrn_reflns_theta_full 27.90
_diffrn_reflns_theta_max 27.90
_diffrn_reflns_theta_min 3.34
_exptl_absorpt_coefficient_mu 9.612
_exptl_absorpt_correction_T_max 1.00000
_exptl_absorpt_correction_T_min 0.66882
_exptl_absorpt_correction_type multi-scan
_exptl_crystal_colour colourless
_exptl_crystal_density_diffrn 3.876
_exptl_crystal_density_method 'not measured'
_exptl_crystal_description Block
_exptl_crystal_F_000 2016
_exptl_crystal_size_max 0.28
_exptl_crystal_size_mid 0.20
_exptl_crystal_size_min 0.06
_refine_diff_density_max 0.757
_refine_diff_density_min -0.630
_refine_diff_density_rms 0.142
_refine_ls_abs_structure_details 'Flack H D (1983), Acta Cryst. A39, 876-881'
_refine_ls_abs_structure_Flack -0.027(13)
_refine_ls_extinction_coef 0.00086(3)
_refine_ls_extinction_expression Fc^*^=kFc[1+0.001xFc^2^\l^3^/sin(2\q)]^-1/4^
_refine_ls_extinction_method SHELXL
_refine_ls_goodness_of_fit_ref 1.017
_refine_ls_hydrogen_treatment mixed
_refine_ls_matrix_type full
_refine_ls_number_parameters 353
_refine_ls_number_reflns 4422
_refine_ls_number_restraints 32
_refine_ls_restrained_S_all 1.016
_refine_ls_R_factor_all 0.0221
_refine_ls_R_factor_gt 0.0212
_refine_ls_shift/su_max 0.001
_refine_ls_shift/su_mean 0.000
_refine_ls_structure_factor_coef Fsqd
_refine_ls_weighting_details 'calc w=1/[\s^2^(Fo^2^)+(0.0096P)^2^+0.0000P] where P=(Fo^2^+2Fc^2^)/3'
_refine_ls_weighting_scheme calc
_refine_ls_wR_factor_gt 0.0414
_refine_ls_wR_factor_ref 0.0418
_reflns_number_gt 4325
_reflns_number_total 4422
_reflns_threshold_expression >2sigma(I)
_cod_data_source_file c4ra06564f2.cif
_cod_data_source_block 2
_cod_original_sg_symbol_H-M Cc
_cod_original_formula_sum ' B10 Ba4 Ga H7 O24'
_cod_database_code 7218108

loop_
_symmetry_equiv_pos_as_xyz
'x, y, z'
'x, -y, z+1/2'
'x+1/2, y+1/2, z'
'x+1/2, -y+1/2, z+1/2'

loop_
_atom_site_label
_atom_site_type_symbol
_atom_site_fract_x
_atom_site_fract_y
_atom_site_fract_z
_atom_site_U_iso_or_equiv
_atom_site_adp_type
_atom_site_occupancy
_atom_site_symmetry_multiplicity
_atom_site_calc_flag
_atom_site_refinement_flags
Ba1 Ba 0.19767(4) 0.58112(3) 0.427697(13) 0.00973(8) Uani 1 1 d .
Ba2 Ba 0.68208(4) 0.42405(3) 0.318302(14) 0.01135(8) Uani 1 1 d .
Ba3 Ba 0.09834(4) 0.70037(3) 0.064041(13) 0.00703(7) Uani 1 1 d .
Ba4 Ba 0.66862(4) 0.74033(3) 0.194529(14) 0.01102(8) Uani 1 1 d .
Ga1 Ga 0.60802(8) 0.46749(5) 0.54158(2) 0.00709(12) Uani 1 1 d .
B1 B 0.6862(8) 0.5951(5) 0.4405(2) 0.0071(12) Uani 1 1 d .
B2 B 0.7848(8) 0.7091(5) 0.3564(2) 0.0077(12) Uani 1 1 d .
B3 B 0.5496(9) 0.7787(5) 0.4136(3) 0.0075(12) Uani 1 1 d .
B4 B 0.4372(9) 0.6862(5) 0.3136(2) 0.0068(11) Uani 1 1 d .
B5 B 0.2061(9) 0.5233(5) 0.2830(2) 0.0074(12) Uani 1 1 d .
B6 B 0.1988(8) 0.6808(5) 0.2193(2) 0.0051(11) Uani 1 1 d .
B7 B 0.3101(9) 0.5032(5) 0.1827(2) 0.0104(12) Uani 1 1 d U
B8 B 0.2601(9) 0.4446(5) 0.0735(3) 0.0077(12) Uani 1 1 d U
B9 B -0.0825(8) 0.3993(5) 0.0790(2) 0.0064(11) Uani 1 1 d U
B10 B 0.1341(9) 0.2554(5) 0.0448(3) 0.0078(12) Uani 1 1 d U
O1 O 0.6692(6) 0.4945(3) 0.46553(16) 0.0145(8) Uani 1 1 d .
O2 O 0.8037(5) 0.6046(3) 0.39600(15) 0.0086(7) Uani 1 1 d .
O3 O 0.5762(5) 0.6811(3) 0.45591(15) 0.0089(8) Uani 1 1 d .
O4 O 0.7343(5) 0.8001(3) 0.39189(14) 0.0064(7) Uani 1 1 d .
O5 O 0.9721(5) 0.7320(3) 0.33715(15) 0.0112(8) Uani 1 1 d .
H5A H 0.9921 0.6892 0.3106 0.017 Uiso 1 1 calc R
O6 O 0.5011(5) 0.8751(3) 0.44788(14) 0.0105(8) Uani 1 1 d .
H6A H 0.4534 0.9224 0.4249 0.016 Uiso 1 1 calc R
O7 O 0.3997(5) 0.7539(3) 0.36590(14) 0.0067(7) Uani 1 1 d .
O8 O 0.6407(5) 0.6827(3) 0.30657(16) 0.0085(8) Uani 1 1 d .
O9 O 0.3640(5) 0.5739(3) 0.32219(14) 0.0076(8) Uani 1 1 d .
O10 O 0.3344(5) 0.7402(3) 0.25926(15) 0.0077(7) Uani 1 1 d .
O11 O 0.0813(5) 0.4579(3) 0.31639(16) 0.0120(8) Uani 1 1 d .
H11A H 0.1463 0.4139 0.3375 0.018 Uiso 1 1 calc R
O12 O 0.0830(5) 0.6048(3) 0.25037(14) 0.0079(7) Uani 1 1 d .
O13 O 0.0605(5) 0.7537(3) 0.18470(16) 0.0116(8) Uani 1 1 d .
H13A H 0.1168 0.7919 0.1624 0.017 Uiso 1 1 calc R
O14 O 0.2927(6) 0.4526(3) 0.23750(14) 0.0113(8) Uani 1 1 d .
O15 O 0.2993(6) 0.6146(3) 0.17484(15) 0.0102(8) Uani 1 1 d .
O16 O 0.3319(6) 0.4318(3) 0.13791(15) 0.0108(8) Uani 1 1 d U
O17 O 0.3507(5) 0.5297(3) 0.04229(15) 0.0086(7) Uani 1 1 d .
O18 O 0.0498(5) 0.4777(3) 0.07060(16) 0.0107(8) Uani 1 1 d .
O19 O -0.2677(5) 0.4214(3) 0.08829(16) 0.0094(8) Uani 1 1 d .
O20 O 0.2770(5) 0.3402(3) 0.04524(14) 0.0071(7) Uani 1 1 d .
O21 O -0.0296(5) 0.2909(3) 0.07896(16) 0.0106(8) Uani 1 1 d .
O22 O 0.2166(5) 0.1571(3) 0.07401(15) 0.0079(8) Uani 1 1 d .
O23 O 0.0606(6) 0.2399(3) -0.01816(16) 0.0181(9) Uani 1 1 d .
H23A H 0.0826 0.1771 -0.0283 0.027 Uiso 1 1 calc R
O1W O 0.7567(6) 0.5093(4) 0.20426(17) 0.0187(9) Uani 1 1 d .
H1WA H 0.6890 0.4747 0.1766 0.022 Uiso 1 1 d R
H1WB H 0.8743 0.4993 0.2000 0.022 Uiso 1 1 d R

loop_
_atom_site_aniso_label
_atom_site_aniso_U_11
_atom_site_aniso_U_22
_atom_site_aniso_U_33
_atom_site_aniso_U_23
_atom_site_aniso_U_13
_atom_site_aniso_U_12
Ba1 0.00917(16) 0.01256(18) 0.00753(15) -0.00104(12) 0.00126(11) -0.00081(14)
Ba2 0.01074(16) 0.00920(18) 0.01400(17) -0.00059(12) 0.00102(12) 0.00069(13)
Ba3 0.00756(14) 0.00644(15) 0.00698(14) 0.00032(11) 0.00039(10) -0.00017(12)
Ba4 0.01244(16) 0.01128(17) 0.00959(14) 0.00141(12) 0.00232(11) -0.00114(14)
Ga1 0.0063(3) 0.0057(3) 0.0094(3) 0.0010(2) 0.0016(2) 0.0001(2)
B1 0.004(3) 0.009(3) 0.008(3) -0.003(2) -0.003(2) 0.001(2)
B2 0.005(3) 0.009(3) 0.009(3) 0.004(2) 0.002(2) 0.002(2)
B3 0.005(3) 0.006(3) 0.012(3) 0.001(2) 0.003(2) 0.002(2)
B4 0.011(3) 0.003(3) 0.007(3) 0.001(2) 0.002(2) 0.002(2)
B5 0.011(3) 0.002(3) 0.009(3) 0.000(2) -0.001(2) -0.002(2)
B6 0.003(3) 0.003(3) 0.010(3) -0.003(2) 0.001(2) -0.001(2)
B7 0.012(2) 0.010(2) 0.008(2) 0.0038(18) -0.0013(18) -0.0009(19)
B8 0.005(2) 0.010(2) 0.009(2) 0.0002(18) 0.0023(18) 0.0036(19)
B9 0.005(2) 0.005(2) 0.008(2) 0.0002(17) -0.0008(17) 0.0018(18)
B10 0.008(2) 0.005(2) 0.011(2) -0.0015(18) 0.0009(18) 0.0015(19)
O1 0.024(2) 0.007(2) 0.0141(19) 0.0027(15) 0.0085(16) 0.0030(17)
O2 0.0078(18) 0.0099(19) 0.0077(16) 0.0014(14) -0.0006(13) 0.0012(15)
O3 0.0102(19) 0.008(2) 0.0090(18) -0.0024(14) 0.0006(14) 0.0004(16)
O4 0.0071(18) 0.0067(19) 0.0064(16) -0.0006(13) 0.0042(13) -0.0019(14)
O5 0.0070(19) 0.011(2) 0.0165(19) -0.0054(15) 0.0057(15) -0.0008(15)
O6 0.018(2) 0.0061(19) 0.0072(16) -0.0019(14) -0.0005(15) 0.0032(16)
O7 0.0043(17) 0.0095(19) 0.0061(16) -0.0024(13) -0.0006(13) 0.0027(15)
O8 0.007(2) 0.010(2) 0.0085(17) -0.0014(14) 0.0009(14) -0.0010(16)
O9 0.0104(19) 0.0064(19) 0.0055(16) 0.0025(13) -0.0011(13) -0.0037(15)
O10 0.0095(18) 0.0060(19) 0.0067(16) 0.0007(13) -0.0028(13) -0.0011(15)
O11 0.009(2) 0.015(2) 0.0130(18) 0.0034(16) 0.0018(15) -0.0007(17)
O12 0.0095(19) 0.0103(19) 0.0043(16) 0.0022(14) 0.0031(13) -0.0005(16)
O13 0.011(2) 0.015(2) 0.0093(17) 0.0042(15) 0.0005(15) 0.0032(16)
O14 0.021(2) 0.0061(19) 0.0078(17) -0.0007(13) 0.0059(14) 0.0007(16)
O15 0.017(2) 0.007(2) 0.0077(17) -0.0013(14) 0.0063(15) 0.0037(17)
O16 0.0165(17) 0.0104(17) 0.0050(15) -0.0020(12) -0.0003(13) 0.0050(15)
O17 0.0082(18) 0.0047(19) 0.0133(18) -0.0004(14) 0.0031(14) -0.0022(15)
O18 0.0049(18) 0.007(2) 0.020(2) 0.0016(15) 0.0011(15) 0.0017(15)
O19 0.0033(18) 0.010(2) 0.0160(19) 0.0025(14) 0.0045(14) 0.0004(15)
O20 0.0074(19) 0.008(2) 0.0064(17) -0.0003(13) 0.0023(13) -0.0016(15)
O21 0.0066(19) 0.0043(19) 0.022(2) 0.0016(15) 0.0059(15) 0.0009(15)
O22 0.0082(19) 0.005(2) 0.0103(18) 0.0009(14) 0.0018(14) 0.0036(15)
O23 0.023(2) 0.020(2) 0.0100(18) 0.0023(16) -0.0025(16) -0.0083(19)
O1W 0.014(2) 0.028(3) 0.0141(19) 0.0003(17) 0.0023(15) -0.0009(19)

loop_
_atom_type_symbol
_atom_type_description
_atom_type_scat_dispersion_real
_atom_type_scat_dispersion_imag
_atom_type_scat_source
B B 0.0013 0.0007 'International Tables Vol C Tables 4.2.6.8 and 6.1.1.4'
H H 0.0000 0.0000 'International Tables Vol C Tables 4.2.6.8 and 6.1.1.4'
O O 0.0106 0.0060 'International Tables Vol C Tables 4.2.6.8 and 6.1.1.4'
Ga Ga 0.2307 1.6083 'International Tables Vol C Tables 4.2.6.8 and 6.1.1.4'
Ba Ba -0.3244 2.2819 'International Tables Vol C Tables 4.2.6.8 and 6.1.1.4'

loop_
_geom_angle_atom_site_label_1
_geom_angle_atom_site_label_2
_geom_angle_atom_site_label_3
_geom_angle
_geom_angle_site_symmetry_1
_geom_angle_site_symmetry_3
O23 Ba1 O9 127.95(12) 2_565 .
O23 Ba1 O2 69.01(11) 2_565 1_455
O9 Ba1 O2 106.75(10) . 1_455
O23 Ba1 O20 49.20(10) 2_565 2_565
O9 Ba1 O20 139.77(10) . 2_565
O2 Ba1 O20 106.64(10) 1_455 2_565
O23 Ba1 O3 85.81(11) 2_565 .
O9 Ba1 O3 74.74(10) . .
O2 Ba1 O3 149.37(11) 1_455 .
O20 Ba1 O3 65.09(10) 2_565 .
O23 Ba1 O6 114.86(12) 2_565 3_445
O9 Ba1 O6 111.06(10) . 3_445
O2 Ba1 O6 69.99(10) 1_455 3_445
O20 Ba1 O6 101.01(10) 2_565 3_445
O3 Ba1 O6 139.18(10) . 3_445
O23 Ba1 O11 135.22(11) 2_565 .
O9 Ba1 O11 49.98(10) . .
O2 Ba1 O11 70.67(10) 1_455 .
O20 Ba1 O11 167.88(11) 2_565 .
O3 Ba1 O11 123.33(10) . .
O6 Ba1 O11 66.89(10) 3_445 .
O23 Ba1 O7 81.64(12) 2_565 .
O9 Ba1 O7 49.40(9) . .
O2 Ba1 O7 108.61(10) 1_455 .
O20 Ba1 O7 98.47(10) 2_565 .
O3 Ba1 O7 48.38(9) . .
O6 Ba1 O7 159.99(9) 3_445 .
O11 Ba1 O7 93.54(9) . .
O23 Ba1 O17 94.84(10) 2_565 2_565
O9 Ba1 O17 125.52(10) . 2_565
O2 Ba1 O17 120.68(10) 1_455 2_565
O20 Ba1 O17 48.05(10) 2_565 2_565
O3 Ba1 O17 77.17(10) . 2_565
O6 Ba1 O17 66.79(10) 3_445 2_565
O11 Ba1 O17 122.43(10) . 2_565
O7 Ba1 O17 125.53(9) . 2_565
O23 Ba1 O5 68.54(10) 2_565 1_455
O9 Ba1 O5 71.47(10) . 1_455
O2 Ba1 O5 49.15(10) 1_455 1_455
O20 Ba1 O5 117.00(10) 2_565 1_455
O3 Ba1 O5 106.20(10) . 1_455
O6 Ba1 O5 113.99(10) 3_445 1_455
O11 Ba1 O5 70.72(10) . 1_455
O7 Ba1 O5 59.75(9) . 1_455
O17 Ba1 O5 162.41(10) 2_565 1_455
O23 Ba1 B8 68.94(14) 2_565 2_565
O9 Ba1 B8 146.87(13) . 2_565
O2 Ba1 B8 106.12(13) 1_455 2_565
O20 Ba1 B8 25.82(13) 2_565 2_565
O3 Ba1 B8 79.15(12) . 2_565
O6 Ba1 B8 76.80(13) 3_445 2_565
O11 Ba1 B8 142.46(14) . 2_565
O7 Ba1 B8 121.50(13) . 2_565
O17 Ba1 B8 26.10(13) 2_565 2_565
O5 Ba1 B8 136.55(13) 1_455 2_565
O23 Ba1 B5 130.71(13) 2_565 .
O9 Ba1 B5 25.64(13) . .
O2 Ba1 B5 84.43(13) 1_455 .
O20 Ba1 B5 165.22(13) 2_565 .
O3 Ba1 B5 100.37(13) . .
O6 Ba1 B5 91.91(12) 3_445 .
O11 Ba1 B5 25.81(13) . .
O7 Ba1 B5 68.21(12) . .
O17 Ba1 B5 134.35(13) 2_565 .
O5 Ba1 B5 62.75(13) 1_455 .
B8 Ba1 B5 160.34(16) 2_565 .
O7 Ba2 O5 65.49(11) 3_545 3_445
O7 Ba2 O11 66.98(11) 3_545 1_655
O5 Ba2 O11 130.99(11) 3_445 1_655
O7 Ba2 O1W 118.40(11) 3_545 .
O5 Ba2 O1W 125.94(11) 3_445 .
O11 Ba2 O1W 69.49(11) 1_655 .
O7 Ba2 O10 50.65(9) 3_545 3_545
O5 Ba2 O10 69.59(11) 3_445 3_545
O11 Ba2 O10 71.68(11) 1_655 3_545
O1W Ba2 O10 75.65(11) . 3_545
O7 Ba2 O2 103.45(10) 3_545 .
O5 Ba2 O2 131.67(10) 3_445 .
O11 Ba2 O2 71.10(11) 1_655 .
O1W Ba2 O2 101.22(11) . .
O10 Ba2 O2 141.12(10) 3_545 .
O7 Ba2 O9 150.29(10) 3_545 .
O5 Ba2 O9 95.90(10) 3_445 .
O11 Ba2 O9 132.38(11) 1_655 .
O1W Ba2 O9 91.19(11) . .
O10 Ba2 O9 146.75(10) 3_545 .
O2 Ba2 O9 70.82(10) . .
O7 Ba2 O14 136.65(11) 3_545 .
O5 Ba2 O14 75.23(10) 3_445 .
O11 Ba2 O14 140.60(10) 1_655 .
O1W Ba2 O14 71.13(10) . .
O10 Ba2 O14 99.44(10) 3_545 .
O2 Ba2 O14 116.45(10) . .
O9 Ba2 O14 47.33(9) . .
O7 Ba2 O8 146.34(10) 3_545 .
O5 Ba2 O8 142.39(10) 3_445 .
O11 Ba2 O8 86.24(11) 1_655 .
O1W Ba2 O8 65.86(11) . .
O10 Ba2 O8 140.46(10) 3_545 .
O2 Ba2 O8 46.23(9) . .
O9 Ba2 O8 46.49(10) . .
O14 Ba2 O8 77.01(9) . .
O7 Ba2 B4 24.91(11) 3_545 3_545
O5 Ba2 B4 65.40(13) 3_445 3_545
O11 Ba2 B4 66.57(13) 1_655 3_545
O1W Ba2 B4 97.37(13) . 3_545
O10 Ba2 B4 25.75(11) 3_545 3_545
O2 Ba2 B4 123.41(11) . 3_545
O9 Ba2 B4 161.04(12) . 3_545
O14 Ba2 B4 120.13(12) . 3_545
O8 Ba2 B4 152.14(13) . 3_545
O7 Ba2 B1 101.27(12) 3_545 .
O5 Ba2 B1 109.68(13) 3_445 .
O11 Ba2 B1 90.50(13) 1_655 .
O1W Ba2 B1 120.57(14) . .
O10 Ba2 B1 150.65(11) 3_545 .
O2 Ba2 B1 22.86(13) . .
O9 Ba2 B1 61.80(11) . .
O14 Ba2 B1 108.82(12) . .
O8 Ba2 B1 57.18(12) . .
B4 Ba2 B1 125.68(13) 3_545 .
O7 Ba2 Ba1 74.68(7) 3_545 1_655
O5 Ba2 Ba1 131.46(7) 3_445 1_655
O11 Ba2 Ba1 39.16(8) 1_655 1_655
O1W Ba2 Ba1 96.62(8) . 1_655
O10 Ba2 Ba1 105.36(7) 3_545 1_655
O2 Ba2 Ba1 35.84(7) . 1_655
O9 Ba2 Ba1 106.41(7) . 1_655
O14 Ba2 Ba1 148.65(7) . 1_655
O8 Ba2 Ba1 71.66(6) . 1_655
B4 Ba2 Ba1 89.43(10) 3_545 1_655
B1 Ba2 Ba1 51.82(10) . 1_655
O18 Ba3 O22 71.28(11) . 3_455
O18 Ba3 O6 72.84(11) . 4_464
O22 Ba3 O6 83.21(11) 3_455 4_464
O18 Ba3 O17 50.26(11) . .
O22 Ba3 O17 120.51(11) 3_455 .
O6 Ba3 O17 71.32(10) 4_464 .
O18 Ba3 O21 120.09(11) . 3
O22 Ba3 O21 163.25(11) 3_455 3
O6 Ba3 O21 111.25(11) 4_464 3
O17 Ba3 O21 73.69(11) . 3
O18 Ba3 O20 120.40(11) . 3_455
O22 Ba3 O20 50.47(11) 3_455 3_455
O6 Ba3 O20 87.52(10) 4_464 3_455
O17 Ba3 O20 158.47(9) . 3_455
O21 Ba3 O20 119.50(11) 3 3_455
O18 Ba3 O3 124.01(11) . 4_464
O22 Ba3 O3 102.32(10) 3_455 4_464
O6 Ba3 O3 51.31(10) 4_464 4_464
O17 Ba3 O3 101.56(11) . 4_464
O21 Ba3 O3 81.80(10) 3 4_464
O20 Ba3 O3 66.32(11) 3_455 4_464
O18 Ba3 O13 98.57(11) . .
O22 Ba3 O13 76.38(10) 3_455 .
O6 Ba3 O13 159.52(11) 4_464 .
O17 Ba3 O13 117.95(10) . .
O21 Ba3 O13 89.18(11) 3 .
O20 Ba3 O13 80.88(10) 3_455 .
O3 Ba3 O13 135.06(12) 4_464 .
O18 Ba3 O19 162.64(10) . 3
O22 Ba3 O19 117.36(11) 3_455 3
O6 Ba3 O19 121.68(10) 4_464 3
O17 Ba3 O19 121.86(10) . 3
O21 Ba3 O19 48.29(10) 3 3
O20 Ba3 O19 72.45(10) 3_455 3
O3 Ba3 O19 70.62(10) 4_464 3
O13 Ba3 O19 70.71(11) . 3
O18 Ba3 O15 69.43(11) . .
O22 Ba3 O15 103.66(10) 3_455 .
O6 Ba3 O15 136.68(10) 4_464 .
O17 Ba3 O15 68.49(10) . .
O21 Ba3 O15 72.04(10) 3 .
O20 Ba3 O15 130.04(10) 3_455 .
O3 Ba3 O15 153.66(11) 4_464 .
O13 Ba3 O15 49.57(10) . .
O19 Ba3 O15 93.44(10) 3 .
O18 Ba3 B9 144.29(12) . 3
O22 Ba3 B9 141.78(13) 3_455 3
O6 Ba3 B9 115.34(12) 4_464 3
O17 Ba3 B9 97.50(12) . 3
O21 Ba3 B9 24.44(12) 3 3
O20 Ba3 B9 95.14(13) 3_455 3
O3 Ba3 B9 71.19(12) 4_464 3
O13 Ba3 B9 82.67(13) . 3
O19 Ba3 B9 24.43(12) 3 3
O15 Ba3 B9 85.62(12) . 3
O18 Ba3 B10 94.70(13) . 3_455
O22 Ba3 B10 25.87(13) 3_455 3_455
O6 Ba3 B10 79.40(13) 4_464 3_455
O17 Ba3 B10 139.31(13) . 3_455
O21 Ba3 B10 145.13(13) 3 3_455
O20 Ba3 B10 25.71(13) 3_455 3_455
O3 Ba3 B10 80.20(13) 4_464 3_455
O13 Ba3 B10 82.92(13) . 3_455
O19 Ba3 B10 97.36(13) 3 3_455
O15 Ba3 B10 123.70(13) . 3_455
B9 Ba3 B10 120.71(15) 3 3_455
O8 Ba4 O13 106.02(11) . 1_655
O8 Ba4 O14 88.36(10) . 3
O13 Ba4 O14 73.23(12) 1_655 3
O8 Ba4 O21 147.06(11) . 3
O13 Ba4 O21 106.91(10) 1_655 3
O14 Ba4 O21 101.95(10) 3 3
O8 Ba4 O1W 73.03(11) . .
O13 Ba4 O1W 81.92(12) 1_655 .
O14 Ba4 O1W 143.46(11) 3 .
O21 Ba4 O1W 110.79(10) 3 .
O8 Ba4 O10 50.64(10) . .
O13 Ba4 O10 154.38(10) 1_655 .
O14 Ba4 O10 93.50(10) 3 .
O21 Ba4 O10 97.12(10) 3 .
O1W Ba4 O10 97.99(11) . .
O8 Ba4 O22 144.45(11) . 3
O13 Ba4 O22 74.13(10) 1_655 3
O14 Ba4 O22 123.94(10) 3 3
O21 Ba4 O22 48.35(10) 3 3
O1W Ba4 O22 71.83(10) . 3
O10 Ba4 O22 130.40(10) . 3
O8 Ba4 O16 134.16(10) . 3
O13 Ba4 O16 58.94(11) 1_655 3
O14 Ba4 O16 46.67(9) 3 3
O21 Ba4 O16 66.96(10) 3 3
O1W Ba4 O16 135.56(11) . 3
O10 Ba4 O16 126.43(10) . 3
O22 Ba4 O16 77.46(10) 3 3
O8 Ba4 O15 81.11(10) . .
O13 Ba4 O15 149.37(11) 1_655 .
O14 Ba4 O15 137.34(11) 3 .
O21 Ba4 O15 70.07(10) 3 .
O1W Ba4 O15 71.61(11) . .
O10 Ba4 O15 48.70(9) . .
O22 Ba4 O15 83.00(10) 3 .
O16 Ba4 O15 135.42(10) 3 .
O8 Ba4 B10 165.19(14) . 3
O13 Ba4 B10 82.61(13) 1_655 3
O14 Ba4 B10 105.85(13) 3 3
O21 Ba4 B10 26.77(13) 3 3
O1W Ba4 B10 96.83(13) . 3
O10 Ba4 B10 122.60(13) . 3
O22 Ba4 B10 25.61(12) 3 3
O16 Ba4 B10 60.58(12) 3 3
O15 Ba4 B10 85.47(13) . 3
O8 Ba4 B4 24.53(13) . .
O13 Ba4 B4 130.41(12) 1_655 .
O14 Ba4 B4 93.64(12) 3 .
O21 Ba4 B4 122.65(12) 3 .
O1W Ba4 B4 82.33(13) . .
O10 Ba4 B4 26.38(12) . .
O22 Ba4 B4 141.65(12) 3 .
O16 Ba4 B4 138.40(12) 3 .
O15 Ba4 B4 61.82(12) . .
B10 Ba4 B4 145.95(15) 3 .
O8 Ba4 B7 112.49(13) . 3
O13 Ba4 B7 68.70(14) 1_655 3
O14 Ba4 B7 24.15(12) 3 3
O21 Ba4 B7 80.74(12) 3 3
O1W Ba4 B7 150.55(14) . 3
O10 Ba4 B7 107.59(13) . 3
O22 Ba4 B7 100.80(12) 3 3
O16 Ba4 B7 23.53(12) 3 3
O15 Ba4 B7 136.99(13) . 3
B10 Ba4 B7 81.70(14) 3 3
B4 Ba4 B7 115.06(15) . 3
O17 Ga1 O22 112.58(17) 2_565 4
O17 Ga1 O1 110.30(16) 2_565 .
O22 Ga1 O1 113.05(17) 4 .
O17 Ga1 O19 112.38(16) 2_565 2_665
O22 Ga1 O19 103.65(16) 4 2_665
O1 Ga1 O19 104.46(17) . 2_665
O17 Ga1 Ba1 48.38(11) 2_565 .
O22 Ga1 Ba1 144.00(11) 4 .
O1 Ga1 Ba1 63.68(13) . .
O19 Ga1 Ba1 111.92(11) 2_665 .
O1 B1 O3 120.3(5) . .
O1 B1 O2 117.9(5) . .
O3 B1 O2 121.5(5) . .
O1 B1 Ba1 81.6(3) . .
O3 B1 Ba1 58.0(3) . .
O2 B1 Ba1 128.7(3) . .
O1 B1 Ba2 78.1(3) . .
O3 B1 Ba2 135.5(3) . .
O2 B1 Ba2 54.5(2) . .
Ba1 B1 Ba2 89.36(13) . .
O4 B2 O8 114.0(4) . .
O4 B2 O5 107.9(5) . .
O8 B2 O5 112.4(4) . .
O4 B2 O2 108.9(4) . .
O8 B2 O2 105.5(4) . .
O5 B2 O2 108.1(4) . .
O7 B3 O4 112.6(4) . .
O7 B3 O6 111.5(4) . .
O4 B3 O6 107.6(4) . .
O7 B3 O3 109.0(4) . .
O4 B3 O3 107.6(4) . .
O6 B3 O3 108.4(4) . .
O7 B3 Ba3 137.9(4) . 4_565
O4 B3 Ba3 109.5(3) . 4_565
O6 B3 Ba3 54.1(2) . 4_565
O3 B3 Ba3 55.9(2) . 4_565
O8 B4 O9 110.2(4) . .
O8 B4 O7 111.7(4) . .
O9 B4 O7 108.2(4) . .
O8 B4 O10 107.8(4) . .
O9 B4 O10 111.9(4) . .
O7 B4 O10 106.9(4) . .
O8 B4 Ba4 49.2(2) . .
O9 B4 Ba4 119.5(3) . .
O7 B4 Ba4 132.1(3) . .
O10 B4 Ba4 59.4(2) . .
O8 B4 Ba2 123.5(3) . 3_455
O9 B4 Ba2 126.2(3) . 3_455
O7 B4 Ba2 50.4(2) . 3_455
O10 B4 Ba2 56.6(2) . 3_455
Ba4 B4 Ba2 99.29(15) . 3_455
O8 B4 Ba1 129.4(3) . .
O9 B4 Ba1 50.1(2) . .
O7 B4 Ba1 58.2(2) . .
O10 B4 Ba1 122.7(3) . .
Ba4 B4 Ba1 169.57(19) . .
Ba2 B4 Ba1 89.44(14) 3_455 .
O11 B5 O12 106.2(5) . .
O11 B5 O9 112.0(4) . .
O12 B5 O9 112.1(4) . .
O11 B5 O14 110.5(4) . .
O12 B5 O14 107.8(4) . .
O9 B5 O14 108.2(4) . .
O11 B5 Ba1 62.0(2) . .
O12 B5 Ba1 105.7(3) . .
O9 B5 Ba1 54.8(2) . .
O14 B5 Ba1 146.3(3) . .
O10 B6 O12 112.6(4) . .
O10 B6 O13 112.0(4) . .
O12 B6 O13 105.6(4) . .
O10 B6 O15 111.1(4) . .
O12 B6 O15 107.7(4) . .
O13 B6 O15 107.5(4) . .
O10 B6 Ba4 54.8(3) . .
O12 B6 Ba4 142.8(3) . .
O13 B6 Ba4 111.5(3) . .
O15 B6 Ba4 59.0(2) . .
O16 B7 O15 123.3(5) . .
O16 B7 O14 113.8(5) . .
O15 B7 O14 122.8(5) . .
O16 B7 Ba4 60.6(3) . 3_445
O15 B7 Ba4 159.9(4) . 3_445
O14 B7 Ba4 56.9(3) . 3_445
O20 B8 O17 111.0(4) . .
O20 B8 O16 107.7(4) . .
O17 B8 O16 115.7(5) . .
O20 B8 O18 110.3(4) . .
O17 B8 O18 105.5(4) . .
O16 B8 O18 106.4(4) . .
O20 B8 Ba1 58.6(2) . 2_564
O17 B8 Ba1 66.1(2) . 2_564
O16 B8 Ba1 163.3(4) . 2_564
O18 B8 Ba1 88.2(3) . 2_564
O20 B8 Ba3 148.4(3) . .
O17 B8 Ba3 57.2(3) . .
O16 B8 Ba3 103.5(3) . .
O18 B8 Ba3 55.0(2) . .
Ba1 B8 Ba3 91.24(15) 2_564 .
O18 B9 O19 123.9(5) . .
O18 B9 O21 119.3(5) . .
O19 B9 O21 116.8(5) . .
O18 B9 Ba3 166.0(4) . 3_445
O19 B9 Ba3 61.0(3) . 3_445
O21 B9 Ba3 58.0(3) . 3_445
O20 B10 O22 110.6(5) . .
O20 B10 O23 105.3(4) . .
O22 B10 O23 114.1(5) . .
O20 B10 O21 111.0(4) . .
O22 B10 O21 106.9(4) . .
O23 B10 O21 109.1(4) . .
O20 B10 Ba3 58.1(3) . 3_545
O22 B10 Ba3 55.9(3) . 3_545
O23 B10 Ba3 109.2(3) . 3_545
O21 B10 Ba3 141.6(3) . 3_545
O20 B10 Ba4 93.7(3) . 3_445
O22 B10 Ba4 61.5(3) . 3_445
O23 B10 Ba4 160.4(4) . 3_445
O21 B10 Ba4 58.4(2) . 3_445
Ba3 B10 Ba4 84.51(13) 3_545 3_445
O20 B10 Ba1 54.9(2) . 2_564
O22 B10 Ba1 139.3(4) . 2_564
O23 B10 Ba1 51.9(2) . 2_564
O21 B10 Ba1 113.9(3) . 2_564
Ba3 B10 Ba1 90.22(16) 3_545 2_564
Ba4 B10 Ba1 144.7(2) 3_445 2_564
B1 O1 Ga1 126.0(4) . .
B1 O2 B2 118.1(4) . .
B1 O2 Ba1 117.7(3) . 1_655
B2 O2 Ba1 104.3(3) . 1_655
B1 O2 Ba2 102.7(3) . .
B2 O2 Ba2 106.2(3) . .
Ba1 O2 Ba2 106.88(12) 1_655 .
B1 O3 B3 118.0(4) . .
B1 O3 Ba3 129.5(3) . 4_565
B3 O3 Ba3 97.5(3) . 4_565
B1 O3 Ba1 98.5(3) . .
B3 O3 Ba1 98.6(3) . .
Ba3 O3 Ba1 110.97(12) 4_565 .
B2 O4 B3 109.6(4) . .
B2 O5 Ba2 135.0(3) . 3
B2 O5 Ba1 95.7(3) . 1_655
Ba2 O5 Ba1 111.32(11) 3 1_655
B2 O5 H5A 109.5 . .
Ba2 O5 H5A 106.3 3 .
Ba1 O5 H5A 89.1 1_655 .
B3 O6 Ba3 100.6(3) . 4_565
B3 O6 Ba1 117.6(3) . 3
Ba3 O6 Ba1 111.29(11) 4_565 3
B3 O6 H6A 109.5 . .
Ba3 O6 H6A 149.7 4_565 .
Ba1 O6 H6A 57.4 3 .
B3 O7 B4 121.7(4) . .
B3 O7 Ba2 117.3(3) . 3_455
B4 O7 Ba2 104.7(3) . 3_455
B3 O7 Ba1 98.3(3) . .
B4 O7 Ba1 96.7(3) . .
Ba2 O7 Ba1 116.74(12) 3_455 .
B4 O8 B2 120.7(4) . .
B4 O8 Ba4 106.3(3) . .
B2 O8 Ba4 123.6(3) . .
B4 O8 Ba2 95.8(3) . .
B2 O8 Ba2 96.1(3) . .
Ba4 O8 Ba2 109.04(12) . .
B5 O9 B4 123.8(4) . .
B5 O9 Ba1 99.6(3) . .
B4 O9 Ba1 105.6(3) . .
B5 O9 Ba2 104.2(3) . .
B4 O9 Ba2 107.5(3) . .
Ba1 O9 Ba2 116.76(11) . .
B6 O10 B4 120.8(4) . .
B6 O10 Ba2 115.6(3) . 3_455
B4 O10 Ba2 97.7(3) . 3_455
B6 O10 Ba4 101.5(3) . .
B4 O10 Ba4 94.2(3) . .
Ba2 O10 Ba4 126.70(13) 3_455 .
B5 O11 Ba2 137.9(3) . 1_455
B5 O11 Ba1 92.2(3) . .
Ba2 O11 Ba1 103.59(12) 1_455 .
B5 O11 H11A 109.5 . .
Ba2 O11 H11A 112.2 1_455 .
Ba1 O11 H11A 76.2 . .
B5 O12 B6 110.2(4) . .
B6 O13 Ba4 121.1(3) . 1_455
B6 O13 Ba3 103.8(3) . .
Ba4 O13 Ba3 105.52(11) 1_455 .
B6 O13 H13A 109.5 . .
Ba4 O13 H13A 129.3 1_455 .
Ba3 O13 H13A 55.7 . .
B7 O14 B5 115.4(4) . .
B7 O14 Ba4 98.9(3) . 3_445
B5 O14 Ba4 127.7(3) . 3_445
B7 O14 Ba2 113.8(3) . .
B5 O14 Ba2 93.5(3) . .
Ba4 O14 Ba2 107.82(12) 3_445 .
B7 O15 B6 117.6(4) . .
B7 O15 Ba3 118.7(3) . .
B6 O15 Ba3 99.2(3) . .
B7 O15 Ba4 117.1(3) . .
B6 O15 Ba4 95.1(3) . .
Ba3 O15 Ba4 105.34(11) . .
B7 O16 B8 127.3(4) . .
B7 O16 Ba4 95.9(3) . 3_445
B8 O16 Ba4 113.6(3) . 3_445
B8 O17 Ga1 121.0(3) . 2_564
B8 O17 Ba3 97.3(3) . .
Ga1 O17 Ba3 129.53(18) 2_564 .
B8 O17 Ba1 87.8(3) . 2_564
Ga1 O17 Ba1 104.87(14) 2_564 2_564
Ba3 O17 Ba1 108.42(11) . 2_564
B9 O18 B8 118.6(4) . .
B9 O18 Ba3 142.6(3) . .
B8 O18 Ba3 98.0(3) . .
B9 O19 Ga1 116.4(3) . 2_464
B9 O19 Ba3 94.6(3) . 3_445
Ga1 O19 Ba3 116.88(15) 2_464 3_445
B8 O20 B10 123.2(4) . .
B8 O20 Ba1 95.6(3) . 2_564
B10 O20 Ba1 100.3(3) . 2_564
B8 O20 Ba3 125.3(3) . 3_545
B10 O20 Ba3 96.2(3) . 3_545
Ba1 O20 Ba3 114.46(12) 2_564 3_545
B9 O21 B10 119.7(4) . .
B9 O21 Ba3 97.6(3) . 3_445
B10 O21 Ba3 124.9(3) . 3_445
B9 O21 Ba4 108.0(3) . 3_445
B10 O21 Ba4 94.9(3) . 3_445
Ba3 O21 Ba4 111.45(12) 3_445 3_445
B10 O22 Ga1 112.5(3) . 4_454
B10 O22 Ba3 98.2(3) . 3_545
Ga1 O22 Ba3 119.42(16) 4_454 3_545
B10 O22 Ba4 92.9(3) . 3_445
Ga1 O22 Ba4 124.75(17) 4_454 3_445
Ba3 O22 Ba4 103.05(11) 3_545 3_445
B10 O23 Ba1 103.2(3) . 2_564
B10 O23 H23A 109.5 . .
Ba1 O23 H23A 122.4 2_564 .
Ba2 O1W Ba4 111.15(14) . .
Ba2 O1W H1WA 109.3 . .
Ba4 O1W H1WA 109.5 . .
Ba2 O1W H1WB 109.3 . .
Ba4 O1W H1WB 109.5 . .
H1WA O1W H1WB 108.1 . .

loop_
_geom_bond_atom_site_label_1
_geom_bond_atom_site_label_2
_geom_bond_distance
_geom_bond_site_symmetry_2
Ba1 O23 2.732(4) 2_565
Ba1 O9 2.772(4) .
Ba1 O2 2.785(3) 1_455
Ba1 O20 2.812(3) 2_565
Ba1 O3 2.922(4) .
Ba1 O6 2.929(4) 3_445
Ba1 O11 2.957(4) .
Ba1 O7 2.977(4) .
Ba1 O17 3.000(3) 2_565
Ba1 O5 3.050(4) 1_455
Ba1 B8 3.280(6) 2_565
Ba1 B5 3.346(6) .
Ba2 O7 2.722(3) 3_545
Ba2 O5 2.827(4) 3_445
Ba2 O11 2.834(4) 1_655
Ba2 O1W 2.879(4) .
Ba2 O10 2.879(4) 3_545
Ba2 O2 2.881(4) .
Ba2 O9 2.893(4) .
Ba2 O14 3.117(4) .
Ba2 O8 3.180(4) .
Ba2 B4 3.419(6) 3_545
Ba2 B1 3.454(6) .
Ba2 Ba1 4.5513(4) 1_655
Ba3 O18 2.746(4) .
Ba3 O22 2.762(4) 3_455
Ba3 O6 2.784(3) 4_464
Ba3 O17 2.814(4) .
Ba3 O21 2.816(4) 3
Ba3 O20 2.818(4) 3_455
Ba3 O3 2.824(3) 4_464
Ba3 O13 2.841(4) .
Ba3 O19 2.888(4) 3
Ba3 O15 2.914(3) .
Ba3 B9 3.292(6) 3
Ba3 B10 3.301(6) 3_455
Ba4 O8 2.652(4) .
Ba4 O13 2.786(4) 1_655
Ba4 O14 2.866(4) 3
Ba4 O21 2.872(4) 3
Ba4 O1W 2.890(4) .
Ba4 O10 2.903(4) .
Ba4 O22 2.958(3) 3
Ba4 O16 2.958(4) 3
Ba4 O15 2.997(4) .
Ba4 B10 3.361(6) 3
Ba4 B4 3.363(6) .
Ba4 B7 3.379(7) 3
Ga1 O17 1.806(4) 2_565
Ga1 O22 1.816(4) 4
Ga1 O1 1.846(4) .
Ga1 O19 1.869(4) 2_665
B1 O1 1.363(7) .
B1 O3 1.372(7) .
B1 O2 1.375(7) .
B2 O4 1.438(7) .
B2 O8 1.455(7) .
B2 O5 1.457(7) .
B2 O2 1.554(7) .
B3 O7 1.444(7) .
B3 O4 1.460(7) .
B3 O6 1.470(7) .
B3 O3 1.525(7) .
B3 Ba3 3.380(6) 4_565
B4 O8 1.455(7) .
B4 O9 1.485(7) .
B4 O7 1.489(6) .
B4 O10 1.498(6) .
B4 Ba2 3.419(6) 3_455
B5 O11 1.458(7) .
B5 O12 1.458(7) .
B5 O9 1.468(7) .
B5 O14 1.521(7) .
B6 O10 1.428(6) .
B6 O12 1.465(7) .
B6 O13 1.470(7) .
B6 O15 1.523(7) .
B7 O16 1.356(7) .
B7 O15 1.373(8) .
B7 O14 1.399(7) .
B7 Ba4 3.379(7) 3_445
B8 O20 1.435(7) .
B8 O17 1.444(7) .
B8 O16 1.489(6) .
B8 O18 1.523(7) .
B8 Ba1 3.280(6) 2_564
B9 O18 1.361(7) .
B9 O19 1.366(7) .
B9 O21 1.374(7) .
B9 Ba3 3.292(6) 3_445
B10 O20 1.440(7) .
B10 O22 1.455(7) .
B10 O23 1.465(7) .
B10 O21 1.519(7) .
B10 Ba3 3.301(6) 3_545
B10 Ba4 3.361(6) 3_445
B10 Ba1 3.382(6) 2_564
O2 Ba1 2.785(3) 1_655
O3 Ba3 2.824(3) 4_565
O5 Ba2 2.827(4) 3
O5 Ba1 3.050(4) 1_655
O5 H5A 0.8200 .
O6 Ba3 2.784(3) 4_565
O6 Ba1 2.929(4) 3
O6 H6A 0.8200 .
O7 Ba2 2.722(3) 3_455
O10 Ba2 2.879(4) 3_455
O11 Ba2 2.834(4) 1_455
O11 H11A 0.8200 .
O13 Ba4 2.786(4) 1_455
O13 H13A 0.8200 .
O14 Ba4 2.866(4) 3_445
O16 Ba4 2.958(4) 3_445
O17 Ga1 1.806(4) 2_564
O17 Ba1 3.000(3) 2_564
O19 Ga1 1.869(4) 2_464
O19 Ba3 2.888(4) 3_445
O20 Ba1 2.812(3) 2_564
O20 Ba3 2.818(4) 3_545
O21 Ba3 2.816(4) 3_445
O21 Ba4 2.872(4) 3_445
O22 Ga1 1.816(4) 4_454
O22 Ba3 2.762(4) 3_545
O22 Ba4 2.958(3) 3_445
O23 Ba1 2.732(4) 2_564
O23 H23A 0.8200 .
O1W H1WA 0.8501 .
O1W H1WB 0.8500 .

loop_
_geom_hbond_atom_site_label_D
_geom_hbond_atom_site_label_H
_geom_hbond_atom_site_label_A
_geom_hbond_distance_DH
_geom_hbond_distance_HA
_geom_hbond_distance_DA
_geom_hbond_angle_DHA
_geom_hbond_site_symmetry_A
O5 H5A O12 0.82 1.87 2.685(5) 169.1 1_655
O6 H6A O2 0.82 2.51 3.279(5) 156.0 3_455
O11 H11A O4 0.82 1.91 2.707(5) 165.2 3_445
O13 H13A O19 0.82 2.50 3.315(6) 170.0 3
O23 H23A O1 0.82 2.19 2.996(6) 167.2 4_454
O1W H1WA O19 0.85 2.15 2.813(5) 134.6 1_655
O1W H1WA O16 0.85 2.60 3.309(5) 140.9 .
O1W H1WB O12 0.85 2.17 2.666(5) 117.3 1_655
